data_4064869
loop_
_publ_author_name
'Weismann, Daniel'
'Saurenz, Dirk'
'Boese, Roland'
'Bl\"aser, Dieter'
'Wolmersh\"auser, Gotthelf'
'Sun, Yu'
'Sitzmann, Helmut'

_publ_contact_author
;
         Prof. Dr. Boese, Roland
         Fachbereich Chemie der
         Universit\"at Duisburg-Essen
         Campus Essen, Universit\"atsstr. 7
         D-45117 Essen, Germany
;
_publ_section_title
;
 Cyclopentadiene Alkylation and Nickel Complexes with Tri-, Tetra-, or
 Pentaisopropylcyclopentadienide or an Even Bulkier Lithium
 Alkylcyclopentadienide
;
_journal_issue 23
_journal_name_full Organometallics
_journal_page_first 6351
_journal_paper_doi 10.1021/om200372j
_journal_volume 30
_journal_year 2011
_chemical_formula_moiety 'C35 H60 Ni2'
_chemical_formula_sum 'C35 H60 Ni2'
_chemical_formula_weight 598.25
_chemical_name_systematic
; 
 ? 
;
_space_group_IT_number 14
_symmetry_cell_setting monoclinic
_symmetry_space_group_name_Hall '-P 2ybc'
_symmetry_space_group_name_H-M 'P 1 21/c 1'
_atom_sites_solution_hydrogens geom
_atom_sites_solution_primary direct
_atom_sites_solution_secondary difmap
_audit_creation_method SHELXL-97
_cell_angle_alpha 90.00
_cell_angle_beta 97.957(6)
_cell_angle_gamma 90.00
_cell_formula_units_Z 4
_cell_length_a 12.2297(19)
_cell_length_b 15.732(2)
_cell_length_c 17.792(2)
_cell_measurement_reflns_used 50
_cell_measurement_temperature 293(1)
_cell_measurement_theta_max 12.5
_cell_measurement_theta_min 10.0
_cell_volume 3390.2(8)
_computing_cell_refinement 'Siemens XSCANS Vers. 2.20 PC (1991)'
_computing_data_collection 'Siemens XSCANS Vers. 2.20 PC (1991)'
_computing_data_reduction 'Siemens XSCANS Vers. 2.20 PC (1991)'
_computing_molecular_graphics 'SHELXS-97 (Sheldrick, 2008)'
_computing_publication_material 'SHELXS-97 (Sheldrick, 2008)'
_computing_structure_refinement 'SHELXL-97 (Sheldrick, 2008)'
_computing_structure_solution 'Siemens SHELXTL Ver. 5.03, 1994'
_diffrn_ambient_temperature 293(1)
_diffrn_measured_fraction_theta_full 0.980
_diffrn_measured_fraction_theta_max 0.980
_diffrn_measurement_device_type 'Siemens P4 four circle diffractometer'
_diffrn_measurement_method 'Omega scan mode'
_diffrn_radiation_monochromator graphite
_diffrn_radiation_source 'fine-focus sealed tube'
_diffrn_radiation_type MoK\a
_diffrn_radiation_wavelength 0.71073
_diffrn_reflns_av_R_equivalents 0.0565
_diffrn_reflns_av_sigmaI/netI 0.0738
_diffrn_reflns_limit_h_max 13
_diffrn_reflns_limit_h_min -13
_diffrn_reflns_limit_k_max 16
_diffrn_reflns_limit_k_min 0
_diffrn_reflns_limit_l_max 19
_diffrn_reflns_limit_l_min -17
_diffrn_reflns_number 6033
_diffrn_reflns_theta_full 22.48
_diffrn_reflns_theta_max 22.48
_diffrn_reflns_theta_min 1.68
_exptl_absorpt_coefficient_mu 1.130
_exptl_absorpt_correction_type none
_exptl_crystal_colour black
_exptl_crystal_density_diffrn 1.172
_exptl_crystal_density_method 'not measured'
_exptl_crystal_description block
_exptl_crystal_F_000 1304
_exptl_crystal_size_max 0.17
_exptl_crystal_size_mid 0.13
_exptl_crystal_size_min 0.11
_refine_diff_density_max 0.417
_refine_diff_density_min -0.503
_refine_diff_density_rms 0.060
_refine_ls_extinction_method none
_refine_ls_goodness_of_fit_ref 1.017
_refine_ls_hydrogen_treatment constr
_refine_ls_matrix_type full
_refine_ls_number_parameters 333
_refine_ls_number_reflns 4339
_refine_ls_number_restraints 0
_refine_ls_restrained_S_all 1.017
_refine_ls_R_factor_all 0.0932
_refine_ls_R_factor_gt 0.0531
_refine_ls_shift/su_max 0.001
_refine_ls_shift/su_mean 0.000
_refine_ls_structure_factor_coef Fsqd
_refine_ls_weighting_details 'calc w=1/[\s^2^(Fo^2^)+(0.0654P)^2^+0.0000P] where P=(Fo^2^+2Fc^2^)/3'
_refine_ls_weighting_scheme calc
_refine_ls_wR_factor_gt 0.1144
_refine_ls_wR_factor_ref 0.1318
_reflns_number_gt 2911
_reflns_number_total 4339
_reflns_threshold_expression >2sigma(I)
_cod_data_source_file om200372j_si_010.cif
_cod_data_source_block nime
_cod_original_sg_symbol_H-M P21/c
_cod_database_code 4064869

loop_
_symmetry_equiv_pos_as_xyz
'x, y, z'
'-x, y+1/2, -z+1/2'
'-x, -y, -z'
'x, -y-1/2, z-1/2'

loop_
_atom_site_label
_atom_site_type_symbol
_atom_site_fract_x
_atom_site_fract_y
_atom_site_fract_z
_atom_site_U_iso_or_equiv
_atom_site_adp_type
_atom_site_occupancy
_atom_site_symmetry_multiplicity
_atom_site_calc_flag
_atom_site_refinement_flags
Ni1 Ni 0.26954(6) 0.20125(4) 0.67840(4) 0.0516(2) Uani 1 1 d .
Ni2 Ni 0.45165(6) 0.24499(4) 0.70446(4) 0.0525(2) Uani 1 1 d .
C1 C 0.1354(4) 0.2634(3) 0.7204(3) 0.0497(13) Uani 1 1 d .
C2 C 0.1224(4) 0.2719(3) 0.6420(3) 0.0490(13) Uani 1 1 d .
C3 C 0.1151(4) 0.1877(3) 0.6102(3) 0.0490(13) Uani 1 1 d .
C4 C 0.1211(4) 0.1290(3) 0.6718(3) 0.0479(13) Uani 1 1 d .
C5 C 0.1361(4) 0.1743(3) 0.7407(3) 0.0467(13) Uani 1 1 d .
H1 H 0.1434 0.3084 0.7581 0.056 Uiso 1 1 d R
C6 C 0.1153(5) 0.3539(3) 0.5979(3) 0.0606(15) Uani 1 1 d .
H6 H 0.1432 0.3436 0.5508 0.073 Uiso 1 1 d R
C7 C -0.0045(5) 0.3830(4) 0.5785(4) 0.085(2) Uani 1 1 d .
H7A H -0.0476 0.3383 0.5522 0.127 Uiso 1 1 d R
H7B H -0.0330 0.3960 0.6247 0.127 Uiso 1 1 d R
H7C H -0.0083 0.4327 0.5469 0.127 Uiso 1 1 d R
C8 C 0.1838(6) 0.4252(4) 0.6390(4) 0.092(2) Uani 1 1 d .
H8A H 0.2592 0.4071 0.6505 0.137 Uiso 1 1 d R
H8B H 0.1799 0.4749 0.6074 0.137 Uiso 1 1 d R
H8C H 0.1552 0.4382 0.6852 0.137 Uiso 1 1 d R
C9 C 0.1438(5) 0.1413(4) 0.8204(3) 0.0612(16) Uani 1 1 d .
H9 H 0.1539 0.0809 0.8183 0.073 Uiso 1 1 d R
C10 C 0.2404(6) 0.1778(4) 0.8736(3) 0.084(2) Uani 1 1 d .
H10A H 0.3086 0.1660 0.8547 0.126 Uiso 1 1 d R
H10B H 0.2298 0.2382 0.8756 0.126 Uiso 1 1 d R
H10C H 0.2428 0.1543 0.9236 0.126 Uiso 1 1 d R
C11 C 0.0367(5) 0.1586(5) 0.8526(3) 0.085(2) Uani 1 1 d .
H11A H -0.0244 0.1340 0.8201 0.128 Uiso 1 1 d R
H11B H 0.0400 0.1352 0.9027 0.128 Uiso 1 1 d R
H11C H 0.0270 0.2191 0.8547 0.128 Uiso 1 1 d R
C12 C 0.1045(5) 0.0325(3) 0.6624(3) 0.0589(15) Uani 1 1 d .
H12 H 0.0919 0.0220 0.6088 0.071 Uiso 1 1 d R
C13 C 0.2055(6) -0.0196(4) 0.6935(4) 0.094(2) Uani 1 1 d .
H13A H 0.1907 -0.0792 0.6865 0.141 Uiso 1 1 d R
H13B H 0.2658 -0.0038 0.6672 0.141 Uiso 1 1 d R
H13C H 0.2243 -0.0078 0.7467 0.141 Uiso 1 1 d R
C14 C 0.0020(6) 0.0018(4) 0.6937(4) 0.088(2) Uani 1 1 d .
H14A H -0.0062 -0.0584 0.6861 0.132 Uiso 1 1 d R
H14B H 0.0091 0.0142 0.7470 0.132 Uiso 1 1 d R
H14C H -0.0616 0.0304 0.6678 0.132 Uiso 1 1 d R
C15 C 0.0894(5) 0.1704(4) 0.5258(3) 0.0591(15) Uani 1 1 d .
H15 H 0.0944 0.2238 0.5005 0.071 Uiso 1 1 d R
C16 C 0.1708(5) 0.1123(4) 0.4941(3) 0.081(2) Uani 1 1 d .
H16A H 0.1516 0.1045 0.4404 0.122 Uiso 1 1 d R
H16B H 0.2438 0.1358 0.5045 0.122 Uiso 1 1 d R
H16C H 0.1687 0.0585 0.5193 0.122 Uiso 1 1 d R
C17 C -0.0296(5) 0.1405(4) 0.5040(4) 0.082(2) Uani 1 1 d .
H17A H -0.0787 0.1802 0.5230 0.122 Uiso 1 1 d R
H17B H -0.0484 0.1353 0.4500 0.122 Uiso 1 1 d R
H17C H -0.0364 0.0861 0.5273 0.122 Uiso 1 1 d R
C18 C 0.3958(10) 0.1400(7) 0.6639(7) 0.064(3) Uiso 0.50 1 d P
H18A H 0.4096 0.1260 0.6108 0.077 Uiso 0.50 1 d PR
H18B H 0.4156 0.0897 0.6953 0.077 Uiso 0.50 1 d PR
C18A C 0.3864(11) 0.1807(9) 0.6219(8) 0.090(4) Uiso 0.50 1 d P
H18C H 0.3801 0.2071 0.5728 0.107 Uiso 0.50 1 d PR
H18D H 0.4097 0.1224 0.6214 0.107 Uiso 0.50 1 d PR
C21 C 0.5121(5) 0.3715(3) 0.7218(3) 0.0540(14) Uani 1 1 d .
C22 C 0.5744(4) 0.3277(3) 0.6734(3) 0.0470(13) Uani 1 1 d .
C23 C 0.6264(4) 0.2568(3) 0.7156(3) 0.0467(13) Uani 1 1 d .
C24 C 0.5921(4) 0.2587(3) 0.7889(3) 0.0502(13) Uani 1 1 d .
C25 C 0.5194(4) 0.3303(3) 0.7928(3) 0.0500(14) Uani 1 1 d .
H21 H 0.4671 0.4232 0.7084 0.060 Uiso 1 1 d R
C26 C 0.5871(5) 0.3567(4) 0.5944(3) 0.0623(16) Uani 1 1 d .
H26 H 0.6245 0.3126 0.5707 0.075 Uiso 1 1 d R
C27 C 0.6580(6) 0.4366(4) 0.5966(4) 0.091(2) Uani 1 1 d .
H27A H 0.7280 0.4270 0.6272 0.137 Uiso 1 1 d R
H27B H 0.6697 0.4519 0.5461 0.137 Uiso 1 1 d R
H27C H 0.6199 0.4818 0.6183 0.137 Uiso 1 1 d R
C28 C 0.4770(6) 0.3717(5) 0.5449(4) 0.099(2) Uani 1 1 d .
H28A H 0.4316 0.3216 0.5421 0.149 Uiso 1 1 d R
H28B H 0.4401 0.4173 0.5669 0.149 Uiso 1 1 d R
H28C H 0.4899 0.3874 0.4947 0.149 Uiso 1 1 d R
C29 C 0.7129(5) 0.1972(3) 0.6905(3) 0.0598(15) Uani 1 1 d .
H29 H 0.7308 0.1569 0.7309 0.072 Uiso 1 1 d R
C30 C 0.8201(5) 0.2458(4) 0.6849(4) 0.0809(19) Uani 1 1 d .
H30A H 0.8420 0.2768 0.7310 0.121 Uiso 1 1 d R
H30B H 0.8781 0.2075 0.6760 0.121 Uiso 1 1 d R
H30C H 0.8058 0.2848 0.6433 0.121 Uiso 1 1 d R
C31 C 0.6767(6) 0.1463(4) 0.6195(4) 0.083(2) Uani 1 1 d .
H31A H 0.6110 0.1150 0.6253 0.124 Uiso 1 1 d R
H31B H 0.6615 0.1847 0.5774 0.124 Uiso 1 1 d R
H31C H 0.7339 0.1074 0.6102 0.124 Uiso 1 1 d R
C32 C 0.6225(5) 0.1983(4) 0.8557(3) 0.0633(16) Uani 1 1 d .
H32 H 0.5789 0.2157 0.8939 0.076 Uiso 1 1 d R
C33 C 0.7426(6) 0.2108(5) 0.8910(4) 0.094(2) Uani 1 1 d .
H33A H 0.7549 0.2703 0.9006 0.142 Uiso 1 1 d R
H33B H 0.7589 0.1797 0.9377 0.142 Uiso 1 1 d R
H33C H 0.7896 0.1914 0.8556 0.142 Uiso 1 1 d R
C34 C 0.5950(6) 0.1050(4) 0.8399(4) 0.087(2) Uani 1 1 d .
H34A H 0.5185 0.1001 0.8193 0.131 Uiso 1 1 d R
H34B H 0.6399 0.0839 0.8038 0.131 Uiso 1 1 d R
H34C H 0.6091 0.0723 0.8858 0.131 Uiso 1 1 d R
C35 C 0.4680(5) 0.3594(3) 0.8603(3) 0.0641(16) Uani 1 1 d .
H35 H 0.4440 0.3100 0.8851 0.077 Uiso 1 1 d R
C36 C 0.5508(6) 0.4068(4) 0.9171(4) 0.095(2) Uani 1 1 d .
H36A H 0.6129 0.3703 0.9320 0.142 Uiso 1 1 d R
H36B H 0.5748 0.4569 0.8933 0.142 Uiso 1 1 d R
H36C H 0.5181 0.4227 0.9611 0.142 Uiso 1 1 d R
C37 C 0.3664(5) 0.4138(4) 0.8378(4) 0.083(2) Uani 1 1 d .
H37A H 0.3144 0.3828 0.8028 0.125 Uiso 1 1 d R
H37B H 0.3324 0.4298 0.8812 0.125 Uiso 1 1 d R
H37C H 0.3892 0.4640 0.8134 0.125 Uiso 1 1 d R

loop_
_atom_site_aniso_label
_atom_site_aniso_U_11
_atom_site_aniso_U_22
_atom_site_aniso_U_33
_atom_site_aniso_U_23
_atom_site_aniso_U_13
_atom_site_aniso_U_12
Ni1 0.0422(4) 0.0492(4) 0.0635(5) -0.0074(3) 0.0075(3) -0.0034(3)
Ni2 0.0422(4) 0.0481(4) 0.0669(5) -0.0096(4) 0.0070(3) -0.0031(3)
C1 0.044(3) 0.044(3) 0.062(4) -0.012(3) 0.008(3) -0.001(2)
C2 0.045(3) 0.051(3) 0.051(3) -0.002(3) 0.008(3) -0.004(2)
C3 0.042(3) 0.053(3) 0.051(3) -0.006(3) 0.003(3) 0.001(3)
C4 0.042(3) 0.040(3) 0.062(4) -0.002(3) 0.010(3) -0.005(2)
C5 0.042(3) 0.049(3) 0.050(3) -0.002(3) 0.010(2) 0.002(2)
C6 0.070(4) 0.050(3) 0.064(4) 0.008(3) 0.017(3) -0.005(3)
C7 0.065(4) 0.071(4) 0.113(5) 0.032(4) -0.008(4) 0.010(4)
C8 0.090(5) 0.054(4) 0.127(6) 0.011(4) 0.004(5) -0.010(4)
C9 0.071(4) 0.064(4) 0.048(3) 0.001(3) 0.005(3) 0.001(3)
C10 0.085(5) 0.099(5) 0.064(4) 0.005(4) -0.006(4) -0.006(4)
C11 0.079(5) 0.118(6) 0.061(4) 0.001(4) 0.017(4) -0.002(4)
C12 0.070(4) 0.047(3) 0.059(4) -0.001(3) 0.008(3) -0.009(3)
C13 0.105(6) 0.051(4) 0.126(6) 0.000(4) 0.015(5) 0.009(4)
C14 0.097(6) 0.070(4) 0.100(5) -0.004(4) 0.024(4) -0.034(4)
C15 0.071(4) 0.058(3) 0.047(3) -0.001(3) 0.006(3) -0.005(3)
C16 0.087(5) 0.099(5) 0.059(4) -0.015(4) 0.015(4) -0.007(4)
C17 0.081(5) 0.089(5) 0.069(4) -0.012(4) -0.012(4) 0.001(4)
C21 0.053(3) 0.042(3) 0.066(4) -0.008(3) 0.006(3) -0.002(3)
C22 0.048(3) 0.041(3) 0.052(3) 0.006(3) 0.007(3) -0.003(3)
C23 0.037(3) 0.045(3) 0.058(3) -0.003(3) 0.005(3) -0.006(3)
C24 0.044(3) 0.046(3) 0.057(4) 0.001(3) -0.002(3) -0.006(3)
C25 0.047(3) 0.043(3) 0.059(4) -0.006(3) 0.005(3) -0.010(3)
C26 0.068(4) 0.056(4) 0.063(4) 0.000(3) 0.007(3) 0.008(3)
C27 0.111(6) 0.069(4) 0.098(5) 0.014(4) 0.026(4) -0.016(4)
C28 0.090(6) 0.132(6) 0.070(4) 0.019(4) -0.005(4) 0.006(5)
C29 0.050(3) 0.055(3) 0.075(4) 0.006(3) 0.015(3) 0.008(3)
C30 0.050(4) 0.086(5) 0.110(5) 0.001(4) 0.024(4) -0.002(4)
C31 0.088(5) 0.062(4) 0.100(5) -0.019(4) 0.023(4) 0.006(4)
C32 0.063(4) 0.066(4) 0.061(4) 0.007(3) 0.006(3) -0.002(3)
C33 0.090(5) 0.112(6) 0.076(5) 0.025(4) -0.011(4) 0.007(5)
C34 0.104(6) 0.051(4) 0.106(5) 0.016(4) 0.018(4) 0.007(4)
C35 0.086(5) 0.052(3) 0.058(4) -0.007(3) 0.021(3) -0.013(3)
C36 0.115(6) 0.093(5) 0.076(4) -0.031(4) 0.014(4) -0.021(5)
C37 0.084(5) 0.082(5) 0.089(5) -0.017(4) 0.030(4) 0.013(4)

loop_
_atom_type_symbol
_atom_type_description
_atom_type_scat_dispersion_real
_atom_type_scat_dispersion_imag
_atom_type_scat_source
C C 0.0033 0.0016 'International Tables Vol C Tables 4.2.6.8 and 6.1.1.4'
H H 0.0000 0.0000 'International Tables Vol C Tables 4.2.6.8 and 6.1.1.4'
Ni Ni 0.3393 1.1124 'International Tables Vol C Tables 4.2.6.8 and 6.1.1.4'

loop_
_geom_angle_atom_site_label_1
_geom_angle_atom_site_label_2
_geom_angle_atom_site_label_3
_geom_angle
C18 Ni1 C18A 30.3(5)
C18 Ni1 C3 124.1(4)
C18A Ni1 C3 111.1(4)
C18 Ni1 C4 115.5(4)
C18A Ni1 C4 125.6(4)
C3 Ni1 C4 39.34(19)
C18 Ni1 C1 167.3(4)
C18A Ni1 C1 160.5(5)
C3 Ni1 C1 64.95(19)
C4 Ni1 C1 64.74(19)
C18 Ni1 C2 154.6(4)
C18A Ni1 C2 126.6(5)
C3 Ni1 C2 39.56(18)
C4 Ni1 C2 65.56(19)
C1 Ni1 C2 37.97(19)
C18 Ni1 C5 132.4(4)
C18A Ni1 C5 158.7(5)
C3 Ni1 C5 65.89(19)
C4 Ni1 C5 38.54(18)
C1 Ni1 C5 39.60(18)
C2 Ni1 C5 65.77(19)
C18 Ni1 Ni2 52.4(3)
C18A Ni1 Ni2 51.6(4)
C3 Ni1 Ni2 154.81(15)
C4 Ni1 Ni2 163.27(14)
C1 Ni1 Ni2 123.99(14)
C2 Ni1 Ni2 130.69(14)
C5 Ni1 Ni2 137.45(14)
C18A Ni2 C18 30.2(5)
C18A Ni2 C22 111.6(5)
C18 Ni2 C22 132.0(4)
C18A Ni2 C23 115.7(5)
C18 Ni2 C23 114.6(4)
C22 Ni2 C23 39.75(19)
C18A Ni2 C24 145.5(5)
C18 Ni2 C24 124.8(4)
C22 Ni2 C24 65.81(19)
C23 Ni2 C24 39.10(19)
C18A Ni2 C21 136.1(5)
C18 Ni2 C21 166.1(4)
C22 Ni2 C21 38.67(19)
C23 Ni2 C21 65.2(2)
C24 Ni2 C21 64.8(2)
C18A Ni2 C25 174.0(5)
C18 Ni2 C25 155.3(4)
C22 Ni2 C25 65.80(19)
C23 Ni2 C25 66.15(19)
C24 Ni2 C25 39.45(19)
C21 Ni2 C25 38.54(19)
C18A Ni2 Ni1 52.3(4)
C18 Ni2 Ni1 51.5(4)
C22 Ni2 Ni1 145.84(14)
C23 Ni2 Ni1 166.10(14)
C24 Ni2 Ni1 146.13(15)
C21 Ni2 Ni1 127.67(15)
C25 Ni2 Ni1 126.59(14)
C2 C1 C5 109.9(4)
C2 C1 Ni1 71.3(3)
C5 C1 Ni1 70.4(3)
C1 C2 C3 107.3(4)
C1 C2 C6 126.6(5)
C3 C2 C6 126.1(5)
C1 C2 Ni1 70.8(3)
C3 C2 Ni1 69.1(3)
C6 C2 Ni1 126.1(4)
C4 C3 C2 107.6(4)
C4 C3 C15 128.7(5)
C2 C3 C15 123.2(5)
C4 C3 Ni1 71.2(3)
C2 C3 Ni1 71.3(3)
C15 C3 Ni1 129.3(4)
C5 C4 C3 109.1(4)
C5 C4 C12 126.4(5)
C3 C4 C12 124.3(5)
C5 C4 Ni1 71.0(3)
C3 C4 Ni1 69.5(3)
C12 C4 Ni1 129.2(4)
C4 C5 C1 106.1(4)
C4 C5 C9 129.1(5)
C1 C5 C9 124.7(4)
C4 C5 Ni1 70.5(3)
C1 C5 Ni1 70.0(3)
C9 C5 Ni1 127.3(4)
C2 C6 C8 113.1(5)
C2 C6 C7 111.0(5)
C8 C6 C7 109.5(5)
C5 C9 C10 113.5(5)
C5 C9 C11 110.4(5)
C10 C9 C11 109.4(5)
C14 C12 C13 111.4(5)
C14 C12 C4 112.2(5)
C13 C12 C4 113.8(5)
C16 C15 C3 114.9(5)
C16 C15 C17 111.9(5)
C3 C15 C17 111.5(5)
C18A C18 Ni1 75.9(12)
C18A C18 Ni2 73.6(11)
Ni1 C18 Ni2 76.0(4)
C18 C18A Ni2 76.2(11)
C18 C18A Ni1 73.9(12)
Ni2 C18A Ni1 76.1(5)
C22 C21 C25 110.5(4)
C22 C21 Ni2 70.2(3)
C25 C21 Ni2 71.2(3)
C21 C22 C23 107.3(4)
C21 C22 C26 123.9(5)
C23 C22 C26 128.7(5)
C21 C22 Ni2 71.2(3)
C23 C22 Ni2 70.5(3)
C26 C22 Ni2 126.7(4)
C24 C23 C22 107.2(4)
C24 C23 C29 125.8(5)
C22 C23 C29 126.7(5)
C24 C23 Ni2 70.6(3)
C22 C23 Ni2 69.7(3)
C29 C23 Ni2 130.3(4)
C23 C24 C25 108.8(4)
C23 C24 C32 128.9(5)
C25 C24 C32 122.3(5)
C23 C24 Ni2 70.3(3)
C25 C24 Ni2 70.8(3)
C32 C24 Ni2 124.9(4)
C21 C25 C24 106.2(5)
C21 C25 C35 126.4(5)
C24 C25 C35 127.3(5)
C21 C25 Ni2 70.2(3)
C24 C25 Ni2 69.8(3)
C35 C25 Ni2 127.9(4)
C22 C26 C28 113.0(5)
C22 C26 C27 110.9(5)
C28 C26 C27 110.0(5)
C31 C29 C23 115.9(5)
C31 C29 C30 111.3(5)
C23 C29 C30 110.3(5)
C34 C32 C33 112.0(5)
C34 C32 C24 115.6(5)
C33 C32 C24 110.9(5)
C25 C35 C37 112.3(5)
C25 C35 C36 111.5(5)
C37 C35 C36 110.2(5)

loop_
_geom_bond_atom_site_label_1
_geom_bond_atom_site_label_2
_geom_bond_distance
Ni1 C18 1.869(12)
Ni1 C18A 1.886(14)
Ni1 C3 2.109(5)
Ni1 C4 2.131(5)
Ni1 C1 2.132(5)
Ni1 C2 2.138(5)
Ni1 C5 2.138(5)
Ni1 Ni2 2.3158(10)
Ni2 C18A 1.869(13)
Ni2 C18 1.892(11)
Ni2 C22 2.117(5)
Ni2 C23 2.127(5)
Ni2 C24 2.130(5)
Ni2 C21 2.131(5)
Ni2 C25 2.144(5)
C1 C2 1.389(7)
C1 C5 1.446(7)
C2 C3 1.438(7)
C2 C6 1.507(7)
C3 C4 1.427(7)
C3 C15 1.516(7)
C4 C5 1.409(7)
C4 C12 1.537(7)
C5 C9 1.499(7)
C6 C8 1.524(8)
C6 C7 1.528(8)
C9 C10 1.521(8)
C9 C11 1.525(8)
C12 C14 1.518(8)
C12 C13 1.522(8)
C15 C16 1.515(8)
C15 C17 1.528(8)
C18 C18A 0.980(16)
C21 C22 1.406(7)
C21 C25 1.411(7)
C22 C23 1.443(7)
C22 C26 1.506(7)
C23 C24 1.425(7)
C23 C29 1.525(7)
C24 C25 1.443(7)
C24 C32 1.527(7)
C25 C35 1.502(7)
C26 C28 1.522(8)
C26 C27 1.524(8)
C29 C31 1.511(8)
C29 C30 1.533(7)
C32 C34 1.525(8)
C32 C33 1.527(8)
C35 C37 1.516(8)
C35 C36 1.522(8)
